data_4318600
loop_
_publ_author_name
'David T. Puerta'
'Seth M. Cohen'

_publ_section_title
;
 Elucidating Drug-Metalloprotein Interactions with Tris(pyrazolyl)borate
 Model Complexes
;
_journal_name_full 'Inorganic Chemistry'
_journal_page_first 5075
_journal_page_last 5082
_journal_paper_doi 10.1021/ic0204272
_journal_volume 41
_journal_year 2002
_chemical_formula_sum 'C32 H32 B N7 O2 Zn'
_chemical_formula_weight 622.83
_chemical_name_common '[ZnTpMePh(acetohyroxamic)]'
_chemical_name_systematic
;
  ?
;
_space_group_IT_number 15
_symmetry_cell_setting monoclinic
_symmetry_space_group_name_Hall '-C 2yc'
_symmetry_space_group_name_H-M 'C 1 2/c 1'
_atom_sites_solution_hydrogens geom
_atom_sites_solution_primary direct
_atom_sites_solution_secondary difmap
_audit_creation_method SHELXL-97
_cell_angle_alpha 90.00
_cell_angle_beta 105.0430(10)
_cell_angle_gamma 90.00
_cell_formula_units_Z 10
_cell_length_a 40.3211(19)
_cell_length_b 16.9791(7)
_cell_length_c 10.8209(5)
_cell_measurement_reflns_used 9780
_cell_measurement_temperature 100(2)
_cell_measurement_theta_max 27.49
_cell_measurement_theta_min 2.40
_cell_volume 7154.3(6)
_computing_cell_refinement 'Bruker SMART'
_computing_data_collection 'Bruker SMART'
_computing_data_reduction 'Bruker SAINT'
_computing_molecular_graphics 'Bruker SHELXTL'
_computing_publication_material 'Bruker SHELXTL'
_computing_structure_refinement 'SHELXL-97 (Sheldrick, 1997)'
_computing_structure_solution 'SHELXS-97 (Sheldrick, 1990)'
_diffrn_ambient_temperature 100(2)
_diffrn_measured_fraction_theta_full 0.982
_diffrn_measured_fraction_theta_max 0.982
_diffrn_measurement_device_type 'CCD area detector'
_diffrn_measurement_method 'phi and omega scans'
_diffrn_radiation_monochromator graphite
_diffrn_radiation_source 'fine-focus sealed tube'
_diffrn_radiation_type MoK\a
_diffrn_radiation_wavelength 0.71073
_diffrn_reflns_av_R_equivalents 0.0235
_diffrn_reflns_av_sigmaI/netI 0.0222
_diffrn_reflns_limit_h_max 51
_diffrn_reflns_limit_h_min -50
_diffrn_reflns_limit_k_max 22
_diffrn_reflns_limit_k_min -21
_diffrn_reflns_limit_l_max 14
_diffrn_reflns_limit_l_min -13
_diffrn_reflns_number 30093
_diffrn_reflns_theta_full 27.51
_diffrn_reflns_theta_max 27.51
_diffrn_reflns_theta_min 1.05
_exptl_absorpt_coefficient_mu 0.903
_exptl_absorpt_correction_type none
_exptl_crystal_colour colorless
_exptl_crystal_density_diffrn 1.446
_exptl_crystal_density_meas 0
_exptl_crystal_density_method 'not measured'
_exptl_crystal_description rectangular
_exptl_crystal_F_000 3240
_exptl_crystal_size_max 0.2
_exptl_crystal_size_mid 0.1
_exptl_crystal_size_min 0.05
_refine_diff_density_max 0.418
_refine_diff_density_min -0.231
_refine_diff_density_rms 0.080
_refine_ls_extinction_method none
_refine_ls_goodness_of_fit_ref 1.088
_refine_ls_hydrogen_treatment mixed
_refine_ls_matrix_type full
_refine_ls_number_parameters 478
_refine_ls_number_reflns 8088
_refine_ls_number_restraints 0
_refine_ls_restrained_S_all 1.088
_refine_ls_R_factor_all 0.0340
_refine_ls_R_factor_gt 0.0298
_refine_ls_shift/su_max 0.044
_refine_ls_shift/su_mean 0.004
_refine_ls_structure_factor_coef Fsqd
_refine_ls_weighting_details 'calc w=1/[\s^2^(Fo^2^)+(0.0502P)^2^+4.3664P] where P=(Fo^2^+2Fc^2^)/3'
_refine_ls_weighting_scheme calc
_refine_ls_wR_factor_gt 0.0807
_refine_ls_wR_factor_ref 0.0870
_reflns_number_gt 7289
_reflns_number_total 8088
_reflns_threshold_expression >2sigma(I)
_cod_data_source_file ic0204272_1.cif
_cod_data_source_block '[Zn(hydrotris(3,5-Methylphenylpyrazolyl)borate)(Acetohyroxamate)]'
_cod_depositor_comments
;
The following automatic conversions were performed:

'_symmetry_cell_setting' value 'Monoclinic' changed to 'monoclinic'
according to the built-in table from CIF Core dictionary named
'cif_core.dic' version 2.4.1 from 2010-06-29.

Automatic conversion script
Id: cif_fix_values 1646 2011-03-28 12:23:43Z adriana 
;
_cod_database_code 4318600

loop_
_symmetry_equiv_pos_as_xyz
'x, y, z'
'-x, y, -z+1/2'
'x+1/2, y+1/2, z'
'-x+1/2, y+1/2, -z+1/2'
'-x, -y, -z'
'x, -y, z-1/2'
'-x+1/2, -y+1/2, -z'
'x+1/2, -y+1/2, z-1/2'

loop_
_atom_site_label
_atom_site_type_symbol
_atom_site_fract_x
_atom_site_fract_y
_atom_site_fract_z
_atom_site_U_iso_or_equiv
_atom_site_adp_type
_atom_site_occupancy
_atom_site_symmetry_multiplicity
_atom_site_calc_flag
_atom_site_refinement_flags
_atom_site_disorder_assembly
_atom_site_disorder_group
Zn1 Zn 0.139692(4) 0.261785(9) 0.846340(14) 0.01445(6) Uani 1 1 d . . .
O1 O 0.09497(3) 0.33093(6) 0.79632(9) 0.0188(2) Uani 1 1 d . . .
N2 N 0.13692(3) 0.23767(7) 0.65781(11) 0.0157(2) Uani 1 1 d . . .
N6 N 0.17086(3) 0.35977(7) 0.86502(11) 0.0150(2) Uani 1 1 d . . .
O2 O 0.11530(3) 0.21667(6) 0.96634(10) 0.0206(2) Uani 1 1 d . . .
N5 N 0.19274(3) 0.35860(7) 0.78706(11) 0.0151(2) Uani 1 1 d . . .
N1 N 0.16602(3) 0.25620(7) 0.62094(11) 0.0159(2) Uani 1 1 d . . .
N4 N 0.18588(3) 0.19132(7) 0.89438(11) 0.0160(2) Uani 1 1 d . . .
N3 N 0.20853(3) 0.21568(7) 0.82626(11) 0.0161(2) Uani 1 1 d . . .
C12 C 0.23749(4) 0.17157(8) 0.85881(13) 0.0180(3) Uani 1 1 d . . .
C27 C 0.11815(4) 0.55780(9) 1.07673(14) 0.0210(3) Uani 1 1 d . . .
H27 H 0.1115 0.6113 1.0795 0.025 Uiso 1 1 calc R . .
C3 C 0.12486(4) 0.23579(8) 0.44356(14) 0.0197(3) Uani 1 1 d . . .
H3 H 0.1126 0.2309 0.3562 0.024 Uiso 1 1 calc R . .
C24 C 0.16961(3) 0.43444(8) 0.90462(13) 0.0156(3) Uani 1 1 d . . .
C31 C 0.07615(4) 0.31388(9) 0.86855(13) 0.0188(3) Uani 1 1 d . . .
C2 C 0.15901(4) 0.25513(8) 0.49128(14) 0.0182(3) Uani 1 1 d . . .
C15 C 0.18549(4) 0.08657(9) 1.05514(13) 0.0180(3) Uani 1 1 d . . .
C28 C 0.10776(4) 0.50230(9) 1.15321(14) 0.0222(3) Uani 1 1 d . . .
H28 H 0.0938 0.5176 1.2078 0.027 Uiso 1 1 calc R . .
C25 C 0.14858(3) 0.45698(8) 0.99157(13) 0.0159(3) Uani 1 1 d . . .
C26 C 0.13823(4) 0.53547(8) 0.99633(13) 0.0186(3) Uani 1 1 d . . .
H26 H 0.1450 0.5738 0.9439 0.022 Uiso 1 1 calc R . .
C22 C 0.20494(3) 0.43204(8) 0.77739(13) 0.0161(3) Uani 1 1 d . . .
C11 C 0.26745(4) 0.18449(10) 0.80370(16) 0.0249(3) Uani 1 1 d . . .
H11A H 0.2608 0.1720 0.7122 0.037 Uiso 1 1 calc R . .
H11B H 0.2865 0.1503 0.8473 0.037 Uiso 1 1 calc R . .
H11C H 0.2747 0.2397 0.8155 0.037 Uiso 1 1 calc R . .
C23 C 0.19085(3) 0.48160(8) 0.85119(13) 0.0168(3) Uani 1 1 d . . .
H23 H 0.1947 0.5366 0.8633 0.020 Uiso 1 1 calc R . .
C14 C 0.20123(4) 0.13107(8) 0.96771(13) 0.0167(3) Uani 1 1 d . . .
C5 C 0.07680(4) 0.20377(8) 0.55520(13) 0.0176(3) Uani 1 1 d . . .
C4 C 0.11192(4) 0.22490(8) 0.55086(13) 0.0169(3) Uani 1 1 d . . .
C19 C 0.15697(4) 0.07987(10) 1.22535(14) 0.0245(3) Uani 1 1 d . . .
H19 H 0.1469 0.1058 1.2845 0.029 Uiso 1 1 calc R . .
C30 C 0.13845(4) 0.40199(8) 1.07034(13) 0.0180(3) Uani 1 1 d . . .
H30 H 0.1457 0.3488 1.0700 0.022 Uiso 1 1 calc R . .
C29 C 0.11786(4) 0.42441(9) 1.14935(14) 0.0211(3) Uani 1 1 d . . .
H29 H 0.1107 0.3862 1.2010 0.025 Uiso 1 1 calc R . .
C21 C 0.23004(4) 0.45026(9) 0.70082(14) 0.0204(3) Uani 1 1 d . . .
H21A H 0.2500 0.4154 0.7276 0.031 Uiso 1 1 calc R . .
H21B H 0.2375 0.5052 0.7151 0.031 Uiso 1 1 calc R . .
H21C H 0.2191 0.4421 0.6097 0.031 Uiso 1 1 calc R . .
C9 C 0.03706(4) 0.14320(9) 0.65934(15) 0.0240(3) Uani 1 1 d . . .
H9 H 0.0330 0.1149 0.7297 0.029 Uiso 1 1 calc R . .
C6 C 0.04894(4) 0.22678(10) 0.45541(15) 0.0246(3) Uani 1 1 d . . .
H6 H 0.0529 0.2554 0.3851 0.030 Uiso 1 1 calc R . .
C13 C 0.23362(4) 0.11695(9) 0.94747(13) 0.0200(3) Uani 1 1 d . . .
H13 H 0.2496 0.0776 0.9870 0.024 Uiso 1 1 calc R . .
C1 C 0.18545(4) 0.27176(9) 0.42013(15) 0.0238(3) Uani 1 1 d . . .
H1A H 0.1985 0.3190 0.4557 0.036 Uiso 1 1 calc R . .
H1B H 0.1741 0.2804 0.3295 0.036 Uiso 1 1 calc R . .
H1C H 0.2011 0.2268 0.4286 0.036 Uiso 1 1 calc R . .
C20 C 0.17013(4) 0.12393(9) 1.14085(13) 0.0199(3) Uani 1 1 d . . .
H20 H 0.1687 0.1798 1.1415 0.024 Uiso 1 1 calc R . .
C10 C 0.07053(4) 0.16099(9) 0.65674(14) 0.0201(3) Uani 1 1 d . . .
H10 H 0.0892 0.1439 0.7245 0.024 Uiso 1 1 calc R . .
C16 C 0.18734(4) 0.00446(9) 1.05587(14) 0.0232(3) Uani 1 1 d . . .
H16 H 0.1981 -0.0216 0.9991 0.028 Uiso 1 1 calc R . .
C17 C 0.17352(4) -0.03959(9) 1.13904(15) 0.0272(3) Uani 1 1 d . . .
H17 H 0.1744 -0.0955 1.1375 0.033 Uiso 1 1 calc R . .
B1 B 0.19923(4) 0.28065(9) 0.72360(15) 0.0160(3) Uani 1 1 d . . .
C18 C 0.15846(4) -0.00174(10) 1.22386(15) 0.0271(3) Uani 1 1 d . . .
H18 H 0.1491 -0.0316 1.2811 0.033 Uiso 1 1 calc R . .
C8 C 0.00961(4) 0.16656(10) 0.55990(15) 0.0266(3) Uani 1 1 d . . .
H8 H -0.0132 0.1540 0.5617 0.032 Uiso 1 1 calc R . .
C7 C 0.01568(4) 0.20836(11) 0.45774(16) 0.0296(4) Uani 1 1 d . . .
H7 H -0.0030 0.2244 0.3893 0.035 Uiso 1 1 calc R . .
O3 O 0.06767(3) 0.17800(6) 0.15406(10) 0.0238(2) Uani 1 1 d . . .
N7 N 0.08511(3) 0.25838(7) 0.95536(13) 0.0182(2) Uani 1 1 d . . .
O4 O 0.07937(3) 0.08738(7) -0.03989(11) 0.0325(3) Uani 1 1 d . . .
H4 H 0.0950 0.1216 -0.0253 0.049 Uiso 1 1 calc R . .
N8 N 0.07528(4) 0.05853(9) 0.07510(13) 0.0291(3) Uani 1 1 d . . .
C33 C 0.06941(4) 0.10604(9) 0.16500(15) 0.0252(3) Uani 1 1 d . . .
C32 C 0.04336(4) 0.35642(12) 0.86039(18) 0.0358(4) Uani 1 1 d . . .
H32A H 0.0483 0.4114 0.8865 0.054 Uiso 1 1 calc R . .
H32B H 0.0312 0.3312 0.9172 0.054 Uiso 1 1 calc R . .
H32C H 0.0290 0.3547 0.7721 0.054 Uiso 1 1 calc R . .
C34 C 0.06583(6) 0.06404(11) 0.28299(18) 0.0448(5) Uani 1 1 d . . .
H34A H 0.0830 0.0842 0.3578 0.067 Uiso 1 1 calc R . .
H34B H 0.0694 0.0075 0.2742 0.067 Uiso 1 1 calc R . .
H34C H 0.0428 0.0730 0.2940 0.067 Uiso 1 1 calc R . .
C38 C 0.03507(5) 0.42426(11) 0.30251(19) 0.0393(4) Uani 1 1 d . . .
H38 H 0.0592 0.4241 0.3385 0.047 Uiso 1 1 calc R . .
C39 C 0.01314(5) 0.42423(12) 0.38100(19) 0.0419(4) Uani 1 1 d . . .
H39 H 0.0221 0.4240 0.4713 0.050 Uiso 1 1 calc R . .
C37 C 0.02196(5) 0.42452(13) 0.1718(2) 0.0445(5) Uani 1 1 d . . .
H37 H 0.0371 0.4249 0.1176 0.053 Uiso 1 1 calc R . .
H40 H 0.2201(4) 0.2875(10) 0.6776(15) 0.015(4) Uiso 1 1 d . . .
H41 H 0.0738(5) 0.2437(10) 1.0007(17) 0.013(4) Uiso 1 1 d . . .
H42 H 0.0784(6) 0.0083(14) 0.086(2) 0.043(6) Uiso 1 1 d . . .

loop_
_atom_site_aniso_label
_atom_site_aniso_U_11
_atom_site_aniso_U_22
_atom_site_aniso_U_33
_atom_site_aniso_U_23
_atom_site_aniso_U_13
_atom_site_aniso_U_12
Zn1 0.01514(10) 0.01522(10) 0.01392(9) -0.00027(6) 0.00542(6) -0.00028(5)
O1 0.0186(5) 0.0203(5) 0.0188(5) 0.0017(4) 0.0069(4) 0.0008(4)
N2 0.0157(6) 0.0155(6) 0.0167(6) -0.0004(4) 0.0059(5) 0.0004(4)
N6 0.0147(5) 0.0170(6) 0.0144(5) -0.0006(4) 0.0055(4) 0.0001(4)
O2 0.0186(5) 0.0221(5) 0.0230(5) 0.0047(4) 0.0089(4) 0.0047(4)
N5 0.0146(5) 0.0175(6) 0.0137(5) 0.0003(4) 0.0045(4) 0.0003(4)
N1 0.0176(6) 0.0165(6) 0.0149(6) -0.0012(4) 0.0067(5) 0.0000(4)
N4 0.0173(6) 0.0167(6) 0.0152(5) 0.0004(4) 0.0064(4) 0.0005(4)
N3 0.0162(6) 0.0165(6) 0.0165(5) -0.0006(5) 0.0059(4) 0.0002(4)
C12 0.0158(7) 0.0196(7) 0.0179(7) -0.0044(5) 0.0032(5) 0.0010(5)
C27 0.0199(7) 0.0199(7) 0.0213(7) -0.0057(6) 0.0020(6) 0.0031(5)
C3 0.0233(7) 0.0203(7) 0.0152(7) -0.0022(5) 0.0046(6) -0.0003(5)
C24 0.0155(6) 0.0160(6) 0.0136(6) 0.0001(5) 0.0008(5) 0.0011(5)
C31 0.0169(7) 0.0211(7) 0.0182(7) -0.0023(5) 0.0042(5) -0.0007(5)
C2 0.0245(7) 0.0163(7) 0.0152(7) -0.0010(5) 0.0073(6) 0.0006(5)
C15 0.0185(7) 0.0192(7) 0.0140(6) 0.0017(5) 0.0003(5) 0.0016(5)
C28 0.0183(7) 0.0289(8) 0.0197(7) -0.0079(6) 0.0056(6) -0.0001(6)
C25 0.0148(6) 0.0167(7) 0.0147(6) -0.0031(5) 0.0013(5) -0.0006(5)
C26 0.0191(7) 0.0170(7) 0.0183(7) -0.0012(5) 0.0024(5) 0.0002(5)
C22 0.0154(6) 0.0172(7) 0.0138(6) 0.0020(5) 0.0006(5) -0.0014(5)
C11 0.0167(7) 0.0289(8) 0.0310(8) 0.0019(7) 0.0093(6) 0.0031(6)
C23 0.0176(7) 0.0149(6) 0.0163(6) 0.0011(5) 0.0016(5) -0.0002(5)
C14 0.0192(7) 0.0157(7) 0.0141(6) -0.0029(5) 0.0022(5) 0.0017(5)
C5 0.0187(7) 0.0168(7) 0.0172(6) -0.0035(5) 0.0044(5) -0.0013(5)
C4 0.0200(7) 0.0152(6) 0.0152(6) -0.0007(5) 0.0041(5) 0.0006(5)
C19 0.0255(8) 0.0300(8) 0.0184(7) 0.0024(6) 0.0062(6) 0.0016(6)
C30 0.0194(7) 0.0170(7) 0.0172(6) -0.0024(5) 0.0037(5) -0.0002(5)
C29 0.0211(7) 0.0242(8) 0.0181(7) -0.0023(6) 0.0055(6) -0.0029(6)
C21 0.0208(7) 0.0217(7) 0.0197(7) 0.0023(6) 0.0071(6) -0.0028(5)
C9 0.0246(8) 0.0262(8) 0.0221(7) 0.0015(6) 0.0077(6) -0.0032(6)
C6 0.0241(8) 0.0295(8) 0.0200(7) 0.0039(6) 0.0054(6) -0.0002(6)
C13 0.0193(7) 0.0207(7) 0.0186(7) -0.0004(6) 0.0022(5) 0.0046(5)
C1 0.0270(8) 0.0287(8) 0.0185(7) -0.0012(6) 0.0109(6) -0.0028(6)
C20 0.0210(7) 0.0197(7) 0.0176(7) 0.0013(5) 0.0024(5) 0.0018(5)
C10 0.0197(7) 0.0203(7) 0.0191(7) -0.0006(6) 0.0030(5) -0.0008(5)
C16 0.0299(8) 0.0198(7) 0.0182(7) 0.0005(6) 0.0032(6) 0.0028(6)
C17 0.0365(9) 0.0181(7) 0.0237(8) 0.0049(6) 0.0021(7) -0.0016(6)
B1 0.0164(7) 0.0167(7) 0.0156(7) 0.0001(6) 0.0055(6) 0.0009(6)
C18 0.0283(8) 0.0311(9) 0.0205(7) 0.0102(6) 0.0035(6) -0.0033(6)
C8 0.0180(7) 0.0330(9) 0.0293(8) -0.0003(7) 0.0068(6) -0.0022(6)
C7 0.0208(8) 0.0398(9) 0.0251(8) 0.0049(7) 0.0005(6) 0.0023(7)
O3 0.0268(6) 0.0228(6) 0.0223(5) 0.0026(4) 0.0074(4) -0.0012(4)
N7 0.0150(6) 0.0224(6) 0.0193(6) 0.0018(5) 0.0083(5) 0.0006(5)
O4 0.0478(8) 0.0266(6) 0.0235(6) -0.0031(5) 0.0101(5) -0.0085(5)
N8 0.0405(8) 0.0209(7) 0.0243(7) 0.0021(6) 0.0055(6) -0.0016(6)
C33 0.0262(8) 0.0253(8) 0.0222(7) 0.0017(6) 0.0029(6) -0.0042(6)
C32 0.0257(8) 0.0456(11) 0.0406(10) 0.0153(8) 0.0165(7) 0.0146(7)
C34 0.0786(15) 0.0279(10) 0.0302(9) 0.0042(8) 0.0179(10) -0.0084(9)
C38 0.0331(9) 0.0363(10) 0.0475(11) -0.0025(8) 0.0091(8) -0.0031(8)
C39 0.0481(12) 0.0442(11) 0.0329(9) 0.0060(8) 0.0096(8) 0.0046(9)
C37 0.0440(11) 0.0507(12) 0.0443(11) -0.0102(9) 0.0216(9) -0.0095(9)

loop_
_atom_type_symbol
_atom_type_description
_atom_type_scat_dispersion_real
_atom_type_scat_dispersion_imag
_atom_type_scat_source
C C 0.0033 0.0016 'International Tables Vol C Tables 4.2.6.8 and 6.1.1.4'
H H 0.0000 0.0000 'International Tables Vol C Tables 4.2.6.8 and 6.1.1.4'
B B 0.0013 0.0007 'International Tables Vol C Tables 4.2.6.8 and 6.1.1.4'
N N 0.0061 0.0033 'International Tables Vol C Tables 4.2.6.8 and 6.1.1.4'
O O 0.0106 0.0060 'International Tables Vol C Tables 4.2.6.8 and 6.1.1.4'
Zn Zn 0.2839 1.4301 'International Tables Vol C Tables 4.2.6.8 and 6.1.1.4'

loop_
_geom_angle_atom_site_label_1
_geom_angle_atom_site_label_2
_geom_angle_atom_site_label_3
_geom_angle
_geom_angle_site_symmetry_1
_geom_angle_site_symmetry_3
_geom_angle_publ_flag
O2 Zn1 N2 131.85(5) . . ?
O2 Zn1 N6 130.00(4) . . ?
N2 Zn1 N6 97.63(5) . . ?
O2 Zn1 O1 81.12(4) . . ?
N2 Zn1 O1 91.93(4) . . ?
N6 Zn1 O1 92.00(4) . . ?
O2 Zn1 N4 99.92(4) . . ?
N2 Zn1 N4 87.12(4) . . ?
N6 Zn1 N4 87.58(4) . . ?
O1 Zn1 N4 178.91(4) . . ?
C31 O1 Zn1 109.11(9) . . ?
C4 N2 N1 107.14(11) . . ?
C4 N2 Zn1 136.39(10) . . ?
N1 N2 Zn1 114.41(9) . . ?
C24 N6 N5 107.07(11) . . ?
C24 N6 Zn1 136.05(9) . . ?
N5 N6 Zn1 113.66(8) . . ?
N7 O2 Zn1 108.75(8) . . ?
C22 N5 N6 109.82(11) . . ?
C22 N5 B1 130.37(11) . . ?
N6 N5 B1 119.79(11) . . ?
C2 N1 N2 109.48(12) . . ?
C2 N1 B1 130.57(12) . . ?
N2 N1 B1 119.74(11) . . ?
C14 N4 N3 106.07(11) . . ?
C14 N4 Zn1 143.15(10) . . ?
N3 N4 Zn1 110.78(8) . . ?
C12 N3 N4 109.95(11) . . ?
C12 N3 B1 127.96(12) . . ?
N4 N3 B1 121.98(11) . . ?
N3 C12 C13 107.98(12) . . ?
N3 C12 C11 123.10(13) . . ?
C13 C12 C11 128.91(13) . . ?
C26 C27 C28 120.28(14) . . ?
C2 C3 C4 105.74(13) . . ?
N6 C24 C23 109.27(12) . . ?
N6 C24 C25 121.66(12) . . ?
C23 C24 C25 129.07(13) . . ?
O1 C31 N7 120.79(13) . . ?
O1 C31 C32 121.44(14) . . ?
N7 C31 C32 117.76(13) . . ?
N1 C2 C3 108.06(13) . . ?
N1 C2 C1 123.00(14) . . ?
C3 C2 C1 128.94(14) . . ?
C20 C15 C16 118.87(14) . . ?
C20 C15 C14 122.17(13) . . ?
C16 C15 C14 118.91(13) . . ?
C29 C28 C27 119.51(13) . . ?
C30 C25 C26 118.47(13) . . ?
C30 C25 C24 121.70(13) . . ?
C26 C25 C24 119.83(13) . . ?
C27 C26 C25 120.74(14) . . ?
N5 C22 C23 107.71(12) . . ?
N5 C22 C21 122.98(13) . . ?
C23 C22 C21 129.29(13) . . ?
C22 C23 C24 106.12(12) . . ?
N4 C14 C13 110.10(13) . . ?
N4 C14 C15 124.01(12) . . ?
C13 C14 C15 125.89(13) . . ?
C10 C5 C6 118.77(13) . . ?
C10 C5 C4 121.63(13) . . ?
C6 C5 C4 119.60(13) . . ?
N2 C4 C3 109.57(13) . . ?
N2 C4 C5 121.71(12) . . ?
C3 C4 C5 128.72(13) . . ?
C18 C19 C20 120.34(15) . . ?
C29 C30 C25 120.58(13) . . ?
C28 C29 C30 120.41(14) . . ?
C8 C9 C10 120.39(14) . . ?
C7 C6 C5 120.76(14) . . ?
C12 C13 C14 105.89(12) . . ?
C19 C20 C15 120.29(14) . . ?
C9 C10 C5 120.31(14) . . ?
C17 C16 C15 120.68(14) . . ?
C18 C17 C16 119.82(15) . . ?
N3 B1 N5 109.30(11) . . ?
N3 B1 N1 109.06(12) . . ?
N5 B1 N1 109.38(11) . . ?
C17 C18 C19 119.98(14) . . ?
C9 C8 C7 119.61(14) . . ?
C6 C7 C8 120.16(15) . . ?
C31 N7 O2 120.02(12) . . ?
C33 N8 O4 121.79(14) . . ?
O3 C33 N8 123.30(15) . . ?
O3 C33 C34 122.60(15) . . ?
N8 C33 C34 114.08(15) . . ?
C37 C38 C39 119.86(19) . . ?
C38 C39 C37 119.89(19) . 2 ?
C38 C37 C39 120.25(19) . 2 ?

loop_
_geom_bond_atom_site_label_1
_geom_bond_atom_site_label_2
_geom_bond_distance
_geom_bond_site_symmetry_2
_geom_bond_publ_flag
Zn1 O2 1.9756(10) . ?
Zn1 N2 2.0552(12) . ?
Zn1 N6 2.0631(12) . ?
Zn1 O1 2.1015(10) . ?
Zn1 N4 2.1603(12) . ?
O1 C31 1.2565(17) . ?
N2 C4 1.3406(18) . ?
N2 N1 1.3702(17) . ?
N6 C24 1.3435(18) . ?
N6 N5 1.3699(15) . ?
O2 N7 1.3865(16) . ?
N5 C22 1.3545(18) . ?
N5 B1 1.5443(19) . ?
N1 C2 1.3576(18) . ?
N1 B1 1.5581(19) . ?
N4 C14 1.3434(18) . ?
N4 N3 1.3777(16) . ?
N3 C12 1.3546(18) . ?
N3 B1 1.5411(19) . ?
C12 C13 1.372(2) . ?
C12 C11 1.496(2) . ?
C27 C26 1.386(2) . ?
C27 C28 1.389(2) . ?
C3 C2 1.379(2) . ?
C3 C4 1.403(2) . ?
C24 C23 1.4019(19) . ?
C24 C25 1.4713(19) . ?
C31 N7 1.313(2) . ?
C31 C32 1.489(2) . ?
C2 C1 1.495(2) . ?
C15 C20 1.394(2) . ?
C15 C16 1.396(2) . ?
C15 C14 1.477(2) . ?
C28 C29 1.388(2) . ?
C25 C30 1.395(2) . ?
C25 C26 1.401(2) . ?
C22 C23 1.3800(19) . ?
C22 C21 1.4971(19) . ?
C14 C13 1.400(2) . ?
C5 C10 1.394(2) . ?
C5 C6 1.397(2) . ?
C5 C4 1.473(2) . ?
C19 C18 1.387(2) . ?
C19 C20 1.389(2) . ?
C30 C29 1.391(2) . ?
C9 C8 1.386(2) . ?
C9 C10 1.390(2) . ?
C6 C7 1.384(2) . ?
C16 C17 1.393(2) . ?
C17 C18 1.383(2) . ?
C8 C7 1.388(2) . ?
O3 C33 1.2278(19) . ?
O4 N8 1.3862(18) . ?
N8 C33 1.332(2) . ?
C33 C34 1.502(2) . ?
C38 C37 1.376(3) . ?
C38 C39 1.376(3) . ?
C39 C37 1.382(3) 2 ?
C37 C39 1.382(3) 2 ?
